data_2208040
loop_
_publ_author_name
'Da-Tong Zhang'
'Fang-Qang Sun'
'Gui-Yun Duan'
'Jian-Wu Wang'

_publ_section_title 1-(4,6-Dimethoxy-1,3,5-triazin-2-yloxy)-1<i>H</i>-pyridino[2,3-<i>d</i>]triazole
_journal_coeditor_code CV6640
_journal_issue 2
_journal_name_full 'Acta Crystallographica Section E'
_journal_page_first o857
_journal_page_last o858
_journal_paper_doi 10.1107/S1600536806002996
_journal_volume 62
_journal_year 2006
_chemical_formula_iupac 'C10 H9 N7 O3'
_chemical_formula_moiety 'C10 H9 N7 O3'
_chemical_formula_sum 'C10 H9 N7 O3'
_chemical_formula_weight 275.24
_chemical_name_systematic
;
1-(4,6-Dimethoxy-1,3,5-triazin-2-yloxy)-1H-pyridino[2,3-d]triazole
;
_space_group_IT_number 2
_symmetry_cell_setting triclinic
_symmetry_space_group_name_Hall '-P 1'
_symmetry_space_group_name_H-M 'P -1'
_atom_sites_solution_hydrogens geom
_atom_sites_solution_primary direct
_atom_sites_solution_secondary difmap
_audit_creation_method SHELXL-97
_cell_angle_alpha 81.964(3)
_cell_angle_beta 89.058(3)
_cell_angle_gamma 76.467(3)
_cell_formula_units_Z 4
_cell_length_a 8.7412(19)
_cell_length_b 10.530(2)
_cell_length_c 13.881(3)
_cell_measurement_reflns_used 1528
_cell_measurement_temperature 298(2)
_cell_measurement_theta_max 22.43
_cell_measurement_theta_min 2.42
_cell_volume 1229.8(4)
_computing_cell_refinement 'SAINT (Bruker, 1999)'
_computing_data_collection 'SMART (Bruker, 1998)'
_computing_data_reduction SAINT
_computing_molecular_graphics 'SHELXTL (Bruker, 1999)'
_computing_publication_material SHELXTL
_computing_structure_refinement 'SHELXL97 (Sheldrick, 1997)'
_computing_structure_solution 'SHELXS97 (Sheldrick, 1997)'
_diffrn_ambient_temperature 298(2)
_diffrn_measured_fraction_theta_full 0.981
_diffrn_measured_fraction_theta_max 0.981
_diffrn_measurement_device_type 'Bruker SMART CCD area-detector'
_diffrn_measurement_method '\f and \w'
_diffrn_radiation_monochromator graphite
_diffrn_radiation_source 'fine-focus sealed tube'
_diffrn_radiation_type MoK\a
_diffrn_radiation_wavelength 0.71073
_diffrn_reflns_av_R_equivalents 0.0142
_diffrn_reflns_av_sigmaI/netI 0.0340
_diffrn_reflns_limit_h_max 9
_diffrn_reflns_limit_h_min -10
_diffrn_reflns_limit_k_max 8
_diffrn_reflns_limit_k_min -12
_diffrn_reflns_limit_l_max 16
_diffrn_reflns_limit_l_min -16
_diffrn_reflns_number 6260
_diffrn_reflns_theta_full 25.01
_diffrn_reflns_theta_max 25.01
_diffrn_reflns_theta_min 1.48
_diffrn_standards_decay_% 0
_diffrn_standards_interval_count 0
_diffrn_standards_interval_time 0
_diffrn_standards_number 0
_exptl_absorpt_coefficient_mu 0.116
_exptl_absorpt_correction_T_max 0.9684
_exptl_absorpt_correction_T_min 0.9552
_exptl_absorpt_correction_type multi-scan
_exptl_absorpt_process_details '(SADABS; Sheldrick, 1996)'
_exptl_crystal_colour colourless
_exptl_crystal_density_diffrn 1.487
_exptl_crystal_density_method 'not measured'
_exptl_crystal_description block
_exptl_crystal_F_000 568
_exptl_crystal_size_max 0.40
_exptl_crystal_size_mid 0.38
_exptl_crystal_size_min 0.28
_refine_diff_density_max 0.167
_refine_diff_density_min -0.216
_refine_ls_extinction_method none
_refine_ls_goodness_of_fit_ref 1.090
_refine_ls_hydrogen_treatment constr
_refine_ls_matrix_type full
_refine_ls_number_parameters 361
_refine_ls_number_reflns 4273
_refine_ls_number_restraints 0
_refine_ls_restrained_S_all 1.090
_refine_ls_R_factor_all 0.0687
_refine_ls_R_factor_gt 0.0548
_refine_ls_shift/su_max 0.000
_refine_ls_shift/su_mean 0.000
_refine_ls_structure_factor_coef Fsqd
_refine_ls_weighting_details 'calc w=1/[\s^2^(Fo^2^)+(0.0643P)^2^+0.1542P] where P=(Fo^2^+2Fc^2^)/3'
_refine_ls_weighting_scheme calc
_refine_ls_wR_factor_gt 0.1290
_refine_ls_wR_factor_ref 0.1392
_reflns_number_gt 3416
_reflns_number_total 4273
_reflns_threshold_expression I>2\s(I)
_cod_data_source_file cv6640.cif
_cod_data_source_block I
_cod_depositor_comments
;
The following automatic conversions were performed:
'_symmetry_cell_setting' value 'Triclinic' changed to 'triclinic'
according to '/home/saulius/struct/CIF-dictionaries/cif_core.dic'
dictionary named 'cif_core.dic' version 2.4.1 from 2010-06-29.

Automatic conversion script
Id: cif_fix_enum 1527 2010-12-29 10:47:43Z saulius 

The following automatic conversions were performed:

'_symmetry_cell_setting' value 'Triclinic' changed to 'triclinic'
according to /home/saulius/struct/CIF-dictionaries/cif_core.dic
dictionary named 'cif_core.dic' version 2.4.1 from 2010-06-29.

Automatic conversion script
Id: cif_fix_values 1715 2011-07-08 13:25:40Z adriana 
;
_cod_database_code 2208040
_cod_database_fobs_code 2208040

loop_
_symmetry_equiv_pos_as_xyz
'x, y, z'
'-x, -y, -z'

loop_
_atom_site_label
_atom_site_fract_x
_atom_site_fract_y
_atom_site_fract_z
_atom_site_U_iso_or_equiv
_atom_site_adp_type
_atom_site_calc_flag
_atom_site_refinement_flags
_atom_site_occupancy
_atom_site_type_symbol
O1 0.37799(19) 0.44865(16) 0.84885(13) 0.0587(5) Uani d . 1 O
O2 0.1215(2) 0.85965(16) 0.87452(14) 0.0627(5) Uani d . 1 O
O3 0.6580(2) 0.74972(19) 0.89096(15) 0.0704(5) Uani d . 1 O
O4 0.30287(19) 0.27619(15) 0.56331(12) 0.0539(4) Uani d . 1 O
O5 -0.0171(2) 0.64580(16) 0.63154(15) 0.0685(5) Uani d . 1 O
O6 0.1006(2) 0.28786(17) 0.86618(13) 0.0668(5) Uani d . 1 O
N1 0.5668(3) 0.4539(2) 0.66567(16) 0.0600(6) Uani d . 1 N
N2 0.7100(3) 0.1992(2) 0.85962(16) 0.0665(6) Uani d . 1 N
N3 0.5847(3) 0.2667(2) 0.89786(16) 0.0657(6) Uani d . 1 N
N4 0.5192(2) 0.36691(18) 0.83064(15) 0.0522(5) Uani d . 1 N
N5 0.2498(2) 0.65297(19) 0.86509(15) 0.0522(5) Uani d . 1 N
N6 0.3900(2) 0.81687(19) 0.87963(13) 0.0484(5) Uani d . 1 N
N7 0.5296(2) 0.5956(2) 0.87216(15) 0.0525(5) Uani d . 1 N
N8 0.1776(2) 0.0294(2) 0.57196(16) 0.0589(6) Uani d . 1 N
N9 0.5751(2) -0.0074(2) 0.64232(16) 0.0591(6) Uani d . 1 N
N10 0.5279(2) 0.1203(2) 0.62374(16) 0.0564(6) Uani d . 1 N
N11 0.3771(2) 0.14781(18) 0.59594(14) 0.0457(5) Uani d . 1 N
N12 0.1463(2) 0.46196(18) 0.59808(15) 0.0510(5) Uani d . 1 N
N13 0.0302(2) 0.47130(18) 0.75356(16) 0.0503(5) Uani d . 1 N
N14 0.2062(2) 0.27395(17) 0.71977(14) 0.0467(5) Uani d . 1 N
C1 0.7230(3) 0.2597(2) 0.76616(18) 0.0487(6) Uani d . 1 C
C2 0.8311(3) 0.2323(3) 0.6931(2) 0.0598(7) Uani d . 1 C
H2B 0.9162 0.1595 0.7009 0.072 Uiso calc R 1 H
C3 0.8043(3) 0.3188(3) 0.6094(2) 0.0637(7) Uani d . 1 C
H3B 0.8744 0.3067 0.5585 0.076 Uiso calc R 1 H
C4 0.6740(3) 0.4251(3) 0.5985(2) 0.0685(8) Uani d . 1 C
H4A 0.6610 0.4804 0.5393 0.082 Uiso calc R 1 H
C5 0.5993(3) 0.3682(2) 0.74659(17) 0.0440(5) Uani d . 1 C
C6 0.3898(3) 0.5737(2) 0.86318(17) 0.0472(6) Uani d . 1 C
C7 0.2598(3) 0.7752(2) 0.87333(16) 0.0477(6) Uani d . 1 C
C8 0.5198(3) 0.7221(3) 0.88086(17) 0.0499(6) Uani d . 1 C
C9 0.1225(3) 0.9943(2) 0.8837(2) 0.0758(9) Uani d . 1 C
H9B 0.0162 1.0458 0.8839 0.114 Uiso calc R 1 H
H9C 0.1771 1.0300 0.8299 0.114 Uiso calc R 1 H
H9D 0.1748 0.9965 0.9435 0.114 Uiso calc R 1 H
C10 0.6603(4) 0.8833(3) 0.9030(3) 0.0873(10) Uani d . 1 C
H10B 0.7672 0.8901 0.9089 0.131 Uiso calc R 1 H
H10C 0.6043 0.9061 0.9605 0.131 Uiso calc R 1 H
H10D 0.6108 0.9426 0.8474 0.131 Uiso calc R 1 H
C11 0.4507(3) -0.0615(2) 0.62583(16) 0.0435(5) Uani d . 1 C
C12 0.4345(3) -0.1907(2) 0.63291(17) 0.0552(7) Uani d . 1 C
H12B 0.5175 -0.2625 0.6526 0.066 Uiso calc R 1 H
C13 0.2913(3) -0.2056(3) 0.60960(19) 0.0624(7) Uani d . 1 C
H13B 0.2739 -0.2900 0.6130 0.075 Uiso calc R 1 H
C14 0.1685(3) -0.0958(3) 0.5803(2) 0.0685(8) Uani d . 1 C
H14B 0.0720 -0.1119 0.5654 0.082 Uiso calc R 1 H
C15 0.3213(3) 0.0383(2) 0.59527(15) 0.0414(5) Uani d . 1 C
C16 0.2131(3) 0.3396(2) 0.63354(17) 0.0434(5) Uani d . 1 C
C17 0.0543(3) 0.5229(2) 0.6633(2) 0.0502(6) Uani d . 1 C
C18 0.1115(3) 0.3483(2) 0.77727(18) 0.0476(6) Uani d . 1 C
C19 -0.1174(3) 0.7185(3) 0.6996(3) 0.0889(11) Uani d . 1 C
H19A -0.1636 0.8061 0.6683 0.133 Uiso calc R 1 H
H19B -0.0557 0.7231 0.7550 0.133 Uiso calc R 1 H
H19C -0.1991 0.6743 0.7203 0.133 Uiso calc R 1 H
C20 0.0084(4) 0.3641(3) 0.9347(2) 0.0903(11) Uani d . 1 C
H20A 0.0100 0.3097 0.9964 0.135 Uiso calc R 1 H
H20B -0.0981 0.3957 0.9109 0.135 Uiso calc R 1 H
H20C 0.0522 0.4378 0.9424 0.135 Uiso calc R 1 H

loop_
_atom_site_aniso_label
_atom_site_aniso_U_11
_atom_site_aniso_U_22
_atom_site_aniso_U_33
_atom_site_aniso_U_12
_atom_site_aniso_U_13
_atom_site_aniso_U_23
O1 0.0530(10) 0.0490(10) 0.0779(12) -0.0137(8) 0.0164(9) -0.0206(9)
O2 0.0565(11) 0.0479(10) 0.0800(13) -0.0046(8) -0.0030(9) -0.0092(9)
O3 0.0569(11) 0.0819(14) 0.0868(14) -0.0307(10) 0.0089(10) -0.0369(11)
O4 0.0644(11) 0.0397(9) 0.0540(10) -0.0053(8) 0.0170(8) -0.0083(8)
O5 0.0575(11) 0.0415(10) 0.0975(15) 0.0038(8) 0.0051(10) -0.0057(9)
O6 0.0964(14) 0.0523(11) 0.0552(11) -0.0213(9) 0.0284(10) -0.0167(9)
N1 0.0681(14) 0.0519(13) 0.0554(13) -0.0108(10) 0.0010(11) 0.0034(11)
N2 0.0712(15) 0.0567(14) 0.0605(15) 0.0004(11) -0.0063(12) 0.0044(11)
N3 0.0787(16) 0.0608(15) 0.0509(13) -0.0101(12) 0.0026(12) 0.0043(11)
N4 0.0587(13) 0.0419(12) 0.0521(12) -0.0044(9) 0.0076(10) -0.0068(10)
N5 0.0473(12) 0.0475(12) 0.0636(14) -0.0126(9) 0.0086(10) -0.0119(10)
N6 0.0565(12) 0.0512(12) 0.0404(11) -0.0175(10) 0.0048(9) -0.0089(9)
N7 0.0493(12) 0.0563(13) 0.0559(13) -0.0148(10) 0.0085(10) -0.0183(10)
N8 0.0472(12) 0.0581(14) 0.0722(15) -0.0139(10) -0.0025(10) -0.0091(11)
N9 0.0471(12) 0.0578(14) 0.0707(15) -0.0060(10) -0.0077(11) -0.0125(11)
N10 0.0456(12) 0.0586(14) 0.0686(14) -0.0140(10) 0.0030(10) -0.0182(11)
N11 0.0427(11) 0.0389(11) 0.0554(12) -0.0058(8) 0.0076(9) -0.0131(9)
N12 0.0473(11) 0.0384(11) 0.0636(13) -0.0054(9) 0.0091(10) -0.0031(10)
N13 0.0449(11) 0.0412(12) 0.0692(14) -0.0124(9) 0.0132(10) -0.0201(10)
N14 0.0549(12) 0.0364(10) 0.0508(12) -0.0125(9) 0.0129(9) -0.0112(9)
C1 0.0502(14) 0.0448(14) 0.0519(15) -0.0116(11) -0.0042(11) -0.0083(11)
C2 0.0470(15) 0.0618(17) 0.0740(19) -0.0104(12) -0.0009(13) -0.0250(15)
C3 0.0610(17) 0.084(2) 0.0565(17) -0.0309(15) 0.0131(13) -0.0239(15)
C4 0.078(2) 0.078(2) 0.0509(16) -0.0278(16) 0.0046(15) 0.0010(14)
C5 0.0508(13) 0.0379(13) 0.0452(13) -0.0130(10) 0.0007(11) -0.0079(10)
C6 0.0552(15) 0.0458(14) 0.0444(13) -0.0163(11) 0.0096(11) -0.0121(11)
C7 0.0522(15) 0.0479(14) 0.0416(13) -0.0102(11) 0.0026(11) -0.0048(11)
C8 0.0535(15) 0.0633(17) 0.0402(13) -0.0234(13) 0.0071(11) -0.0170(12)
C9 0.081(2) 0.0472(16) 0.093(2) -0.0006(14) -0.0019(17) -0.0126(15)
C10 0.086(2) 0.091(2) 0.107(3) -0.0486(18) 0.0055(19) -0.042(2)
C11 0.0475(13) 0.0435(13) 0.0377(12) -0.0047(10) 0.0004(10) -0.0097(10)
C12 0.0704(17) 0.0450(14) 0.0450(14) -0.0045(12) -0.0016(12) -0.0043(11)
C13 0.084(2) 0.0470(15) 0.0602(17) -0.0251(14) -0.0031(15) -0.0060(13)
C14 0.0645(18) 0.0680(19) 0.081(2) -0.0314(15) -0.0083(15) -0.0078(15)
C15 0.0457(13) 0.0414(13) 0.0383(12) -0.0101(10) 0.0091(10) -0.0110(10)
C16 0.0418(12) 0.0376(13) 0.0537(14) -0.0127(10) 0.0095(10) -0.0111(11)
C17 0.0374(13) 0.0380(13) 0.0764(18) -0.0107(10) 0.0032(12) -0.0091(12)
C18 0.0522(14) 0.0410(14) 0.0558(15) -0.0192(11) 0.0122(11) -0.0146(11)
C19 0.0633(19) 0.0596(19) 0.132(3) 0.0157(14) 0.0124(19) -0.0268(19)
C20 0.124(3) 0.084(2) 0.072(2) -0.029(2) 0.047(2) -0.0386(18)

loop_
_atom_type_symbol
_atom_type_description
_atom_type_scat_dispersion_real
_atom_type_scat_dispersion_imag
_atom_type_scat_source
C C 0.0033 0.0016 'International Tables Vol C Tables 4.2.6.8 and 6.1.1.4'
H H 0.0000 0.0000 'International Tables Vol C Tables 4.2.6.8 and 6.1.1.4'
N N 0.0061 0.0033 'International Tables Vol C Tables 4.2.6.8 and 6.1.1.4'
O O 0.0106 0.0060 'International Tables Vol C Tables 4.2.6.8 and 6.1.1.4'

loop_
_geom_angle_atom_site_label_1
_geom_angle_atom_site_label_2
_geom_angle_atom_site_label_3
_geom_angle
_geom_angle_publ_flag
N4 O1 C6 113.69(18) yes
C7 O2 C9 117.1(2) ?
C8 O3 C10 117.9(2) ?
N11 O4 C16 113.48(16) yes
C17 O5 C19 116.9(2) ?
C18 O6 C20 117.4(2) ?
C4 N1 C5 111.4(2) ?
N3 N2 C1 108.1(2) ?
N2 N3 N4 107.2(2) ?
N3 N4 C5 112.89(19) ?
N3 N4 O1 119.56(19) ?
C5 N4 O1 127.33(19) ?
C6 N5 C7 111.3(2) ?
C7 N6 C8 113.5(2) ?
C6 N7 C8 110.9(2) ?
C14 N8 C15 110.9(2) ?
N10 N9 C11 108.31(19) ?
N9 N10 N11 107.28(19) ?
N10 N11 C15 112.81(18) ?
N10 N11 O4 118.89(18) ?
C15 N11 O4 127.96(19) ?
C16 N12 C17 111.4(2) ?
C18 N13 C17 113.5(2) ?
C16 N14 C18 111.0(2) ?
C5 C1 N2 109.0(2) ?
C5 C1 C2 117.7(2) ?
N2 C1 C2 133.3(2) ?
C3 C2 C1 115.6(2) ?
C3 C2 H2B 122.2 ?
C1 C2 H2B 122.2 ?
C2 C3 C4 121.2(3) ?
C2 C3 H3B 119.4 ?
C4 C3 H3B 119.4 ?
N1 C4 C3 125.2(3) ?
N1 C4 H4A 117.4 ?
C3 C4 H4A 117.4 ?
N1 C5 N4 128.4(2) ?
N1 C5 C1 128.9(2) ?
N4 C5 C1 102.76(19) ?
N7 C6 N5 130.5(2) ?
N7 C6 O1 118.7(2) ?
N5 C6 O1 110.8(2) ?
N6 C7 O2 119.5(2) ?
N6 C7 N5 126.7(2) ?
O2 C7 N5 113.8(2) ?
O3 C8 N6 119.5(2) ?
O3 C8 N7 113.5(2) ?
N6 C8 N7 127.0(2) ?
O2 C9 H9B 109.5 ?
O2 C9 H9C 109.5 ?
H9B C9 H9C 109.5 ?
O2 C9 H9D 109.5 ?
H9B C9 H9D 109.5 ?
H9C C9 H9D 109.5 ?
O3 C10 H10B 109.5 ?
O3 C10 H10C 109.5 ?
H10B C10 H10C 109.5 ?
O3 C10 H10D 109.5 ?
H10B C10 H10D 109.5 ?
H10C C10 H10D 109.5 ?
N9 C11 C15 109.2(2) ?
N9 C11 C12 133.0(2) ?
C15 C11 C12 117.8(2) ?
C13 C12 C11 116.0(2) ?
C13 C12 H12B 122.0 ?
C11 C12 H12B 122.0 ?
C12 C13 C14 120.8(2) ?
C12 C13 H13B 119.6 ?
C14 C13 H13B 119.6 ?
N8 C14 C13 125.7(3) ?
N8 C14 H14B 117.1 ?
C13 C14 H14B 117.1 ?
N8 C15 N11 128.8(2) ?
N8 C15 C11 128.8(2) ?
N11 C15 C11 102.4(2) ?
N14 C16 N12 130.7(2) ?
N14 C16 O4 118.8(2) ?
N12 C16 O4 110.5(2) ?
O5 C17 N13 119.5(2) ?
O5 C17 N12 114.1(2) ?
N13 C17 N12 126.4(2) ?
O6 C18 N13 119.0(2) ?
O6 C18 N14 114.0(2) ?
N13 C18 N14 127.0(2) ?
O5 C19 H19A 109.5 ?
O5 C19 H19B 109.5 ?
H19A C19 H19B 109.5 ?
O5 C19 H19C 109.5 ?
H19A C19 H19C 109.5 ?
H19B C19 H19C 109.5 ?
O6 C20 H20A 109.5 ?
O6 C20 H20B 109.5 ?
H20A C20 H20B 109.5 ?
O6 C20 H20C 109.5 ?
H20A C20 H20C 109.5 ?
H20B C20 H20C 109.5 ?

loop_
_geom_bond_atom_site_label_1
_geom_bond_atom_site_label_2
_geom_bond_distance
_geom_bond_publ_flag
O1 N4 1.372(2) yes
O1 C6 1.386(3) ?
O2 C7 1.324(3) ?
O2 C9 1.443(3) ?
O3 C8 1.321(3) ?
O3 C10 1.444(3) ?
O4 N11 1.372(2) yes
O4 C16 1.387(3) ?
O5 C17 1.315(3) ?
O5 C19 1.451(3) ?
O6 C18 1.320(3) ?
O6 C20 1.444(3) ?
N1 C4 1.325(3) yes
N1 C5 1.328(3) ?
N2 N3 1.307(3) yes
N2 C1 1.379(3) ?
N3 N4 1.331(3) yes
N4 C5 1.351(3) ?
N5 C6 1.312(3) ?
N5 C7 1.331(3) ?
N6 C7 1.321(3) ?
N6 C8 1.322(3) ?
N7 C6 1.307(3) ?
N7 C8 1.337(3) ?
N8 C14 1.329(3) ?
N8 C15 1.330(3) ?
N9 N10 1.301(3) yes
N9 C11 1.377(3) ?
N10 N11 1.333(3) yes
N11 C15 1.354(3) ?
N12 C16 1.313(3) ?
N12 C17 1.332(3) ?
N13 C18 1.322(3) ?
N13 C17 1.328(3) ?
N14 C16 1.304(3) ?
N14 C18 1.336(3) ?
C1 C5 1.375(3) ?
C1 C2 1.389(3) ?
C2 C3 1.359(4) ?
C2 H2B 0.9300 ?
C3 C4 1.391(4) ?
C3 H3B 0.9300 ?
C4 H4A 0.9300 ?
C9 H9B 0.9600 ?
C9 H9C 0.9600 ?
C9 H9D 0.9600 ?
C10 H10B 0.9600 ?
C10 H10C 0.9600 ?
C10 H10D 0.9600 ?
C11 C15 1.378(3) ?
C11 C12 1.390(3) ?
C12 C13 1.347(4) ?
C12 H12B 0.9300 ?
C13 C14 1.399(4) ?
C13 H13B 0.9300 ?
C14 H14B 0.9300 ?
C19 H19A 0.9600 ?
C19 H19B 0.9600 ?
C19 H19C 0.9600 ?
C20 H20A 0.9600 ?
C20 H20B 0.9600 ?
C20 H20C 0.9600 ?

loop_
_geom_torsion_atom_site_label_1
_geom_torsion_atom_site_label_2
_geom_torsion_atom_site_label_3
_geom_torsion_atom_site_label_4
_geom_torsion
C1 N2 N3 N4 0.3(3)
N2 N3 N4 C5 0.0(3)
N2 N3 N4 O1 175.0(2)
C6 O1 N4 N3 109.2(2)
C6 O1 N4 C5 -76.6(3)
C11 N9 N10 N11 0.0(3)
N9 N10 N11 C15 -0.2(3)
N9 N10 N11 O4 -173.99(18)
C16 O4 N11 N10 -98.7(2)
C16 O4 N11 C15 88.6(3)
N3 N2 C1 C5 -0.5(3)
N3 N2 C1 C2 179.7(3)
C5 C1 C2 C3 1.4(3)
N2 C1 C2 C3 -178.9(3)
C1 C2 C3 C4 -1.6(4)
C5 N1 C4 C3 0.4(4)
C2 C3 C4 N1 0.8(5)
C4 N1 C5 N4 178.7(2)
C4 N1 C5 C1 -0.6(4)
N3 N4 C5 N1 -179.7(2)
O1 N4 C5 N1 5.7(4)
N3 N4 C5 C1 -0.3(3)
O1 N4 C5 C1 -174.8(2)
N2 C1 C5 N1 179.9(2)
C2 C1 C5 N1 -0.3(4)
N2 C1 C5 N4 0.5(3)
C2 C1 C5 N4 -179.7(2)
C8 N7 C6 N5 -2.7(4)
C8 N7 C6 O1 177.1(2)
C7 N5 C6 N7 3.3(4)
C7 N5 C6 O1 -176.49(19)
N4 O1 C6 N7 -9.7(3)
N4 O1 C6 N5 170.17(18)
C8 N6 C7 O2 177.9(2)
C8 N6 C7 N5 -2.5(3)
C9 O2 C7 N6 -0.6(3)
C9 O2 C7 N5 179.7(2)
C6 N5 C7 N6 -0.4(3)
C6 N5 C7 O2 179.3(2)
C10 O3 C8 N6 1.7(4)
C10 O3 C8 N7 -178.8(2)
C7 N6 C8 O3 -177.3(2)
C7 N6 C8 N7 3.2(3)
C6 N7 C8 O3 179.5(2)
C6 N7 C8 N6 -0.9(3)
N10 N9 C11 C15 0.3(3)
N10 N9 C11 C12 179.3(2)
N9 C11 C12 C13 -179.5(3)
C15 C11 C12 C13 -0.5(3)
C11 C12 C13 C14 0.0(4)
C15 N8 C14 C13 0.1(4)
C12 C13 C14 N8 0.3(5)
C14 N8 C15 N11 180.0(2)
C14 N8 C15 C11 -0.8(4)
N10 N11 C15 N8 179.7(2)
O4 N11 C15 N8 -7.2(4)
N10 N11 C15 C11 0.3(2)
O4 N11 C15 C11 173.44(19)
N9 C11 C15 N8 -179.7(2)
C12 C11 C15 N8 1.0(4)
N9 C11 C15 N11 -0.3(2)
C12 C11 C15 N11 -179.6(2)
C18 N14 C16 N12 1.4(4)
C18 N14 C16 O4 -178.2(2)
C17 N12 C16 N14 -2.2(4)
C17 N12 C16 O4 177.40(19)
N11 O4 C16 N14 -0.8(3)
N11 O4 C16 N12 179.54(18)
C19 O5 C17 N13 1.0(3)
C19 O5 C17 N12 -179.1(2)
C18 N13 C17 O5 -178.5(2)
C18 N13 C17 N12 1.6(4)
C16 N12 C17 O5 -179.4(2)
C16 N12 C17 N13 0.5(4)
C20 O6 C18 N13 -4.5(4)
C20 O6 C18 N14 176.1(2)
C17 N13 C18 O6 178.1(2)
C17 N13 C18 N14 -2.6(3)
C16 N14 C18 O6 -179.4(2)
C16 N14 C18 N13 1.3(3)

loop_
_cod_related_entry_id
_cod_related_entry_database
_cod_related_entry_code
1 ChemSpider 24735134
